data_7250106
loop_
_publ_author_name
'Yang, Feng'
'Jiang, Shuaijie'
'Xu, Yuangang'
'Wang, Quan'
'He, Zhiwei'
'Lu, Ming'

_publ_section_title
;
 Constructing an energetic hydroxytetrazole with high thermal stability by
 linking aminotriazole to 1-hydroxytetrazole
;
_journal_issue 16
_journal_name_full CrystEngComm
_journal_page_first 2570
_journal_page_last 2576
_journal_paper_doi 10.1039/D5CE00030K
_journal_volume 27
_journal_year 2025
_chemical_formula_moiety 'C3 H4 N8 O, H4 N2'
_chemical_formula_sum 'C3 H8 N10 O'
_chemical_formula_weight 200.19
_space_group_crystal_system orthorhombic
_space_group_IT_number 64
_space_group_name_Hall '-C 2ac 2'
_space_group_name_H-M_alt 'C m c e'
_atom_sites_solution_hydrogens mixed
_audit_creation_method SHELXL-2018/3
_audit_update_record
;
2023-06-06 deposited with the CCDC.	2025-03-13 downloaded from the CCDC.
;
_cell_angle_alpha 90
_cell_angle_beta 90
_cell_angle_gamma 90
_cell_formula_units_Z 8
_cell_length_a 6.5314(4)
_cell_length_b 25.0039(17)
_cell_length_c 9.2895(6)
_cell_measurement_reflns_used 4665
_cell_measurement_temperature 296(2)
_cell_measurement_theta_max 27.38
_cell_measurement_theta_min 2.73
_cell_volume 1517.07(17)
_computing_cell_refinement 'Bruker SAINT'
_computing_data_collection 'Bruker APEX3'
_computing_data_reduction 'Bruker SAINT'
_computing_molecular_graphics 'Bruker SHELXTL'
_computing_publication_material 'Bruker SHELXTL'
_computing_structure_refinement 'SHELXL-2018/3 (Sheldrick, 2018)'
_computing_structure_solution 'SHELXT 2014/5 (Sheldrick, 2014)'
_diffrn_ambient_temperature 296(2)
_diffrn_detector_area_resol_mean 10.42
_diffrn_measured_fraction_theta_full 0.975
_diffrn_measured_fraction_theta_max 0.975
_diffrn_measurement_device_type 'Bruker D8 QUEST PHOTON 100'
_diffrn_measurement_method '\f and \w scans'
_diffrn_radiation_type MoK\a
_diffrn_radiation_wavelength 0.71073
_diffrn_reflns_av_unetI/netI 0.0222
_diffrn_reflns_Laue_measured_fraction_full 0.975
_diffrn_reflns_Laue_measured_fraction_max 0.975
_diffrn_reflns_limit_h_max 7
_diffrn_reflns_limit_h_min 0
_diffrn_reflns_limit_k_max 29
_diffrn_reflns_limit_k_min 0
_diffrn_reflns_limit_l_max 11
_diffrn_reflns_limit_l_min 0
_diffrn_reflns_number 724
_diffrn_reflns_point_group_measured_fraction_full 0.975
_diffrn_reflns_point_group_measured_fraction_max 0.975
_diffrn_reflns_theta_full 24.983
_diffrn_reflns_theta_max 24.983
_diffrn_reflns_theta_min 2.732
_diffrn_source.source 'Ius 2.0'
_diffrn_source.type microfocus

_exptl_absorpt_coefficient_mu 0.141
_exptl_absorpt_correction_T_max 0.7456
_exptl_absorpt_correction_T_min 0.6828
_exptl_absorpt_correction_type multi-scan
_exptl_absorpt_process_details sadabs
_exptl_crystal_colour yellow
_exptl_crystal_density_diffrn 1.753
_exptl_crystal_description needle
_exptl_crystal_F_000 832
_exptl_crystal_size_max 0.200
_exptl_crystal_size_mid 0.020
_exptl_crystal_size_min 0.020
_refine_diff_density_max 0.437
_refine_diff_density_min -0.422
_refine_diff_density_rms 0.097
_refine_ls_extinction_coef 0.013(2)
_refine_ls_extinction_expression Fc^*^=kFc[1+0.001xFc^2^\l^3^/sin(2\q)]^-1/4^
_refine_ls_extinction_method 'SHELXL-2018/3 (Sheldrick 2018)'
_refine_ls_goodness_of_fit_ref 1.060
_refine_ls_hydrogen_treatment constr
_refine_ls_matrix_type full
_refine_ls_number_parameters 85
_refine_ls_number_reflns 724
_refine_ls_number_restraints 0
_refine_ls_restrained_S_all 1.060
_refine_ls_R_factor_all 0.0810
_refine_ls_R_factor_gt 0.0743
_refine_ls_shift/su_max 0.000
_refine_ls_shift/su_mean 0.000
_refine_ls_structure_factor_coef Fsqd
_refine_ls_weighting_details 'w=1/[\s^2^(Fo^2^)+(0.0248P)^2^+20.9846P] where P=(Fo^2^+2Fc^2^)/3'
_refine_ls_weighting_scheme calc
_refine_ls_wR_factor_gt 0.1669
_refine_ls_wR_factor_ref 0.1720
_reflns_Friedel_coverage 0.000
_reflns_number_gt 664
_reflns_number_total 724
_reflns_threshold_expression 'I > 2\s(I)'
_cod_data_source_file d5ce00030k2.cif
_cod_data_source_block YF_110
_cod_depositor_comments 'Adding full bibliography for 7250102--7250107.cif.'
_cod_original_sg_symbol_Hall '-C 2bc 2'
_cod_original_sg_symbol_H-M 'C m c a'
_cod_database_code 7250106
_shelx_shelxl_version_number 2018/3
_shelx_space_group_comment
;
The symmetry employed for this shelxl refinement is uniquely defined
by the following loop, which should always be used as a source of
symmetry information in preference to the above space-group names.
They are only intended as comments.
;
_shelx_estimated_absorpt_t_min 0.972
_shelx_estimated_absorpt_t_max 0.997

loop_
_space_group_symop_operation_xyz
'x, y, z'
'x, -y, -z'
'-x+1/2, y, -z+1/2'
'-x+1/2, -y, z+1/2'
'x+1/2, y+1/2, z'
'x+1/2, -y+1/2, -z'
'-x+1, y+1/2, -z+1/2'
'-x+1, -y+1/2, z+1/2'
'-x, -y, -z'
'-x, y, z'
'x-1/2, -y, z-1/2'
'x-1/2, y, -z-1/2'
'-x+1/2, -y+1/2, -z'
'-x+1/2, y+1/2, z'
'x, -y+1/2, z-1/2'
'x, y+1/2, -z-1/2'

loop_
_atom_site_label
_atom_site_type_symbol
_atom_site_fract_x
_atom_site_fract_y
_atom_site_fract_z
_atom_site_U_iso_or_equiv
_atom_site_adp_type
_atom_site_occupancy
_atom_site_site_symmetry_order
_atom_site_calc_flag
_atom_site_refinement_flags_posn
_atom_site_refinement_flags_adp
_atom_site_refinement_flags_occupancy
_atom_site_disorder_assembly
_atom_site_disorder_group
C1 C 0.500000 0.3644(2) 0.6761(6) 0.0211(14) Uani 1 2 d S T P . .
C2 C 0.500000 0.3363(2) 0.5394(6) 0.0222(14) Uani 1 2 d S T P . .
C3 C 0.500000 0.3189(2) 0.3188(7) 0.0324(17) Uani 1 2 d S T P . .
N1 N 0.500000 0.41776(19) 0.6949(5) 0.0206(12) Uani 1 2 d S T P . .
N2 N 0.500000 0.4286(2) 0.8363(5) 0.0274(13) Uani 1 2 d S T P . .
N3 N 0.500000 0.3820(2) 0.9029(5) 0.0269(13) Uani 1 2 d S T P . .
N4 N 0.500000 0.3417(2) 0.8064(5) 0.0223(12) Uani 1 2 d S T P . .
N5 N 0.500000 0.36073(19) 0.4081(6) 0.0350(16) Uani 1 2 d S T P . .
N6 N 0.500000 0.28376(19) 0.5363(5) 0.0272(13) Uani 1 2 d S T P . .
N7 N 0.500000 0.27314(19) 0.3908(5) 0.0281(14) Uani 1 2 d S T P . .
H7 H 0.500000 0.241787 0.352753 0.034 Uiso 1 2 calc R U P . .
N8 N 0.500000 0.3208(2) 0.1747(6) 0.062(3) Uani 1 2 d S T P . .
H8A H 0.500000 0.291582 0.125656 0.075 Uiso 1 2 calc R U P . .
H8B H 0.500000 0.351120 0.131163 0.075 Uiso 1 2 calc R U P . .
N9 N 0.7289(7) 0.54432(14) 0.8269(4) 0.0364(11) Uani 1 1 d . . . . .
H9A H 0.784625 0.515350 0.866437 0.055 Uiso 1 1 d R U . . .
H9B H 0.783488 0.573475 0.866287 0.055 Uiso 1 1 d R U . . .
O1 O 0.500000 0.45605(16) 0.5974(5) 0.0282(12) Uani 1 2 d S T P . .
H1 H 0.582786 0.479175 0.620383 0.042 Uiso 0.5 1 calc R U P . .

loop_
_atom_site_aniso_label
_atom_site_aniso_U_11
_atom_site_aniso_U_22
_atom_site_aniso_U_33
_atom_site_aniso_U_23
_atom_site_aniso_U_13
_atom_site_aniso_U_12
C1 0.021(3) 0.019(3) 0.022(3) 0.004(2) 0.000 0.000
C2 0.023(3) 0.016(3) 0.027(3) 0.006(2) 0.000 0.000
C3 0.054(5) 0.020(3) 0.023(3) -0.001(3) 0.000 0.000
N1 0.023(3) 0.017(2) 0.022(3) 0.0019(19) 0.000 0.000
N2 0.042(4) 0.022(3) 0.019(3) -0.002(2) 0.000 0.000
N3 0.034(3) 0.027(3) 0.021(3) 0.002(2) 0.000 0.000
N4 0.019(3) 0.024(3) 0.023(3) 0.004(2) 0.000 0.000
N5 0.069(4) 0.013(2) 0.023(3) 0.000(2) 0.000 0.000
N6 0.040(3) 0.020(3) 0.021(3) 0.002(2) 0.000 0.000
N7 0.046(4) 0.015(2) 0.023(3) -0.005(2) 0.000 0.000
N8 0.141(8) 0.023(3) 0.022(3) -0.004(2) 0.000 0.000
N9 0.053(3) 0.0262(18) 0.030(2) -0.0071(15) 0.009(2) -0.011(2)
O1 0.042(3) 0.016(2) 0.026(2) 0.0040(17) 0.000 0.000

loop_
_atom_type_symbol
_atom_type_description
_atom_type_scat_dispersion_real
_atom_type_scat_dispersion_imag
_atom_type_scat_source
C C 0.0033 0.0016 'International Tables Vol C Tables 4.2.6.8 and 6.1.1.4'
H H 0.0000 0.0000 'International Tables Vol C Tables 4.2.6.8 and 6.1.1.4'
N N 0.0061 0.0033 'International Tables Vol C Tables 4.2.6.8 and 6.1.1.4'
O O 0.0106 0.0060 'International Tables Vol C Tables 4.2.6.8 and 6.1.1.4'

loop_
_geom_angle_atom_site_label_1
_geom_angle_atom_site_label_2
_geom_angle_atom_site_label_3
_geom_angle
_geom_angle_site_symmetry_1
_geom_angle_site_symmetry_3
_geom_angle_publ_flag
N4 C1 N1 107.7(5) . . ?
N4 C1 C2 126.0(5) . . ?
N1 C1 C2 126.4(5) . . ?
N6 C2 N5 115.3(5) . . ?
N6 C2 C1 120.2(5) . . ?
N5 C2 C1 124.5(5) . . ?
N7 C3 N5 111.3(5) . . ?
N7 C3 N8 122.3(6) . . ?
N5 C3 N8 126.4(6) . . ?
O1 N1 N2 121.7(5) . . ?
O1 N1 C1 129.1(5) . . ?
N2 N1 C1 109.2(5) . . ?
N3 N2 N1 106.2(5) . . ?
N2 N3 N4 110.4(5) . . ?
C1 N4 N3 106.5(5) . . ?
C3 N5 C2 101.8(5) . . ?
C2 N6 N7 102.4(5) . . ?
C3 N7 N6 109.2(5) . . ?
C3 N7 H7 125.4 . . ?
N6 N7 H7 125.4 . . ?
C3 N8 H8A 120.0 . . ?
C3 N8 H8B 120.0 . . ?
H8A N8 H8B 120.0 . . ?
N9 N9 H9A 109.1 3_656 . ?
N9 N9 H9B 109.1 3_656 . ?
H9A N9 H9B 109.5 . . ?
N1 O1 H1 109.5 . . ?
N1 O1 H1 109(2) . 10_655 ?
H1 O1 H1 82.5 . 10_655 ?

loop_
_geom_bond_atom_site_label_1
_geom_bond_atom_site_label_2
_geom_bond_distance
_geom_bond_site_symmetry_2
_geom_bond_publ_flag
C1 N4 1.337(7) . ?
C1 N1 1.346(7) . ?
C1 C2 1.450(8) . ?
C2 N6 1.315(8) . ?
C2 N5 1.364(8) . ?
C3 N7 1.326(8) . ?
C3 N5 1.334(8) . ?
C3 N8 1.340(8) . ?
N1 O1 1.318(6) . ?
N1 N2 1.341(7) . ?
N2 N3 1.321(7) . ?
N3 N4 1.348(7) . ?
N6 N7 1.377(7) . ?
N7 H7 0.8600 . ?
N8 H8A 0.8600 . ?
N8 H8B 0.8600 . ?
N9 N9 1.455(7) 3_656 ?
N9 H9A 0.8900 . ?
N9 H9B 0.8900 . ?
O1 H1 0.8200 . ?
O1 H1 0.82(9) 10_655 ?

loop_
_geom_hbond_atom_site_label_D
_geom_hbond_atom_site_label_H
_geom_hbond_atom_site_label_A
_geom_hbond_distance_DH
_geom_hbond_distance_HA
_geom_hbond_distance_DA
_geom_hbond_angle_DHA
_geom_hbond_site_symmetry_A
_geom_hbond_publ_flag
N7 H7 N4 0.86 2.13 2.976(7) 167.4 15 yes
N8 H8A N6 0.86 2.06 2.912(8) 171.8 15 yes
N8 H8B N3 0.86 2.26 2.952(8) 138.0 1_554 yes
N9 H9A O1 0.89 2.07 2.916(5) 158.0 3_656 yes
N9 H9B N5 0.89 2.20 3.056(5) 160.2 11_666 yes
O1 H1 N9 0.82 2.69 3.414(5) 147.8 . yes
O1 H1 N9 0.82 2.10 2.916(5) 173.9 3_656 yes

loop_
_geom_torsion_atom_site_label_1
_geom_torsion_atom_site_label_2
_geom_torsion_atom_site_label_3
_geom_torsion_atom_site_label_4
_geom_torsion
_geom_torsion_site_symmetry_1
_geom_torsion_site_symmetry_2
_geom_torsion_site_symmetry_3
_geom_torsion_site_symmetry_4
_geom_torsion_publ_flag
N4 C1 C2 N6 0.000(3) . . . . ?
N1 C1 C2 N6 180.000(2) . . . . ?
N4 C1 C2 N5 180.000(2) . . . . ?
N1 C1 C2 N5 0.000(3) . . . . ?
N4 C1 N1 O1 180.000(2) . . . . ?
C2 C1 N1 O1 0.000(3) . . . . ?
N4 C1 N1 N2 0.000(2) . . . . ?
C2 C1 N1 N2 180.000(2) . . . . ?
O1 N1 N2 N3 180.000(2) . . . . ?
C1 N1 N2 N3 0.000(2) . . . . ?
N1 N2 N3 N4 0.000(2) . . . . ?
N1 C1 N4 N3 0.000(2) . . . . ?
C2 C1 N4 N3 180.000(2) . . . . ?
N2 N3 N4 C1 0.000(2) . . . . ?
N7 C3 N5 C2 0.000(2) . . . . ?
N8 C3 N5 C2 180.000(2) . . . . ?
N6 C2 N5 C3 0.000(2) . . . . ?
C1 C2 N5 C3 180.000(2) . . . . ?
N5 C2 N6 N7 0.000(2) . . . . ?
C1 C2 N6 N7 180.000(2) . . . . ?
N5 C3 N7 N6 0.000(2) . . . . ?
N8 C3 N7 N6 180.000(2) . . . . ?
C2 N6 N7 C3 0.000(2) . . . . ?
